data_7008159
loop_
_publ_author_name
'Cea-Olivares, Raymundo'
'Moya-Cabrera, M\'onica'
'Garc\'ia-Montalvo, Ver\'onica'
'Castro-Blanco, Rafael'
'Toscano, Rub\'en A'
'Hern\'andez-Ortega, Sim\'on'

_publ_section_title
;
 True square planar [M{N(SePiPr2)2-Se,Se'}2][M = Sn, Se] complexes. An
 extraordinary geometrical arrangement for well known centers [Sn(II),
 Se(II)].
;
_journal_issue 6
_journal_name_full 'Dalton transactions (Cambridge, England : 2003)'
_journal_page_first 1017
_journal_page_last 1018
_journal_paper_doi 10.1039/b418198k
_journal_year 2005
_chemical_formula_sum 'C24 H56 N2 P4 Se5'
_chemical_formula_weight 891.39
_chemical_name_common
;
bis(N-(Diisopropylphosphanylselenoyl)-P,P-diisophenylphosphanyl
selenoic amidato-Se,Se')selenium(ii)
;
_chemical_name_systematic
;
2,2,4,4,8,8,10,10-Octaisopropyl-3,9-diaza-2,4,8,10-tetraphospha-
1,5,6,7,11-pentaselenaspiro(5.5)undeca-2,8-diene
;
_space_group_IT_number 14
_symmetry_cell_setting monoclinic
_symmetry_space_group_name_Hall '-P 2ybc'
_symmetry_space_group_name_H-M 'P 1 21/c 1'
_atom_sites_solution_hydrogens geom
_atom_sites_solution_primary direct
_atom_sites_solution_secondary difmap
_audit_creation_method SHELXL-97
_cell_angle_alpha 90.00
_cell_angle_beta 100.57(1)
_cell_angle_gamma 90.00
_cell_formula_units_Z 2
_cell_length_a 10.375(1)
_cell_length_b 14.725(1)
_cell_length_c 11.997(1)
_cell_measurement_reflns_used 6145
_cell_measurement_temperature 293(2)
_cell_measurement_theta_max 30.92
_cell_measurement_theta_min 2.21
_cell_volume 1801.7(3)
_computing_cell_refinement 'SMART V 5.625 (Bruker, 1999)'
_computing_data_collection 'SMART V 5.625 (Bruker, 1999)'
_computing_data_reduction 'SAINT V 6.23C (Bruker, 1999)'
_computing_molecular_graphics 'SHELXTL V 6.12 (Sheldrick, 2000)'
_computing_publication_material 'SHELXTL V 6.12 (Sheldrick, 2000)'
_computing_structure_refinement 'SHELXTL V 6.12 (Sheldrick, 2000)'
_computing_structure_solution 'SHELXTL V 6.12 (Sheldrick, 2000)'
_diffrn_ambient_temperature 293(2)
_diffrn_detector_area_resol_mean 0.661
_diffrn_measured_fraction_theta_full 0.997
_diffrn_measured_fraction_theta_max 0.997
_diffrn_measurement_device_type 'Bruker Smart Apex CCD diffractometer'
_diffrn_measurement_method \w-scans
_diffrn_radiation_monochromator graphite
_diffrn_radiation_source 'fine-focus sealed tube'
_diffrn_radiation_type MoK\a
_diffrn_radiation_wavelength 0.71073
_diffrn_reflns_av_R_equivalents 0.0569
_diffrn_reflns_av_sigmaI/netI 0.0914
_diffrn_reflns_limit_h_max 15
_diffrn_reflns_limit_h_min -15
_diffrn_reflns_limit_k_max 22
_diffrn_reflns_limit_k_min -22
_diffrn_reflns_limit_l_max 18
_diffrn_reflns_limit_l_min -18
_diffrn_reflns_number 24659
_diffrn_reflns_theta_full 32.52
_diffrn_reflns_theta_max 32.52
_diffrn_reflns_theta_min 2.00
_diffrn_standards_decay_% 0
_exptl_absorpt_coefficient_mu 5.277
_exptl_absorpt_correction_T_max 0.5038
_exptl_absorpt_correction_T_min 0.3979
_exptl_absorpt_correction_type 'analytical: face-indexed'
_exptl_crystal_colour orange
_exptl_crystal_density_diffrn 1.643
_exptl_crystal_density_method 'not measured'
_exptl_crystal_description prism
_exptl_crystal_F_000 888
_exptl_crystal_size_max 0.198
_exptl_crystal_size_mid 0.186
_exptl_crystal_size_min 0.158
_refine_diff_density_max 1.029
_refine_diff_density_min -0.595
_refine_diff_density_rms 0.076
_refine_ls_extinction_method none
_refine_ls_goodness_of_fit_ref 0.955
_refine_ls_hydrogen_treatment noref
_refine_ls_matrix_type full
_refine_ls_number_parameters 168
_refine_ls_number_reflns 6513
_refine_ls_number_restraints 0
_refine_ls_restrained_S_all 0.955
_refine_ls_R_factor_all 0.0915
_refine_ls_R_factor_gt 0.0373
_refine_ls_shift/su_max 0.001
_refine_ls_shift/su_mean 0.000
_refine_ls_structure_factor_coef Fsqd
_refine_ls_weighting_details 'calc w=1/[\s^2^(Fo^2^)+(0.0017P)^2^] where P=(Fo^2^+2Fc^2^)/3'
_refine_ls_weighting_scheme calc
_refine_ls_wR_factor_gt 0.0439
_refine_ls_wR_factor_ref 0.0483
_reflns_number_gt 3233
_reflns_number_total 6513
_reflns_threshold_expression >2sigma(I)
_cod_data_source_file b418198k.txt
_cod_data_source_block compound_3
_cod_depositor_comments
;
The following automatic conversions were performed:
'_symmetry_cell_setting' value 'Monoclinic' changed to 'monoclinic'
according to '/home/saulius/struct/CIF-dictionaries/cif_core.dic'
dictionary named 'cif_core.dic' version 2.4.1 from 2010-06-29.

Automatic conversion script
Id: cif_fix_enum 1527 2010-12-29 10:47:43Z saulius 
;
_cod_original_cell_volume 1802(1)
_cod_original_sg_symbol_H-M P2(1)/c
_cod_database_code 7008159

loop_
_symmetry_equiv_pos_as_xyz
'x, y, z'
'-x, y+1/2, -z+1/2'
'-x, -y, -z'
'x, -y-1/2, z-1/2'

loop_
_atom_site_label
_atom_site_type_symbol
_atom_site_fract_x
_atom_site_fract_y
_atom_site_fract_z
_atom_site_U_iso_or_equiv
_atom_site_adp_type
_atom_site_occupancy
_atom_site_symmetry_multiplicity
_atom_site_calc_flag
_atom_site_refinement_flags
_atom_site_disorder_assembly
_atom_site_disorder_group
Se1 Se 0.5000 0.0000 0.5000 0.03983(10) Uani 1 2 d S . .
Se2 Se 0.49715(3) 0.155012(18) 0.61319(2) 0.04488(8) Uani 1 1 d . . .
Se3 Se 0.75095(3) 0.02732(2) 0.49757(2) 0.04562(8) Uani 1 1 d . . .
P1 P 0.62590(7) 0.11464(5) 0.77083(5) 0.03451(17) Uani 1 1 d . . .
P2 P 0.81018(6) -0.00738(4) 0.67636(5) 0.03423(17) Uani 1 1 d . . .
N1 N 0.74522(19) 0.04926(13) 0.76374(16) 0.0378(5) Uani 1 1 d . . .
C1 C 0.5250(2) 0.06097(17) 0.8624(2) 0.0399(7) Uani 1 1 d . . .
H1 H 0.5840 0.0429 0.9323 0.048 Uiso 1 1 calc R . .
C2 C 0.4245(3) 0.12574(19) 0.8958(2) 0.0611(9) Uani 1 1 d . . .
H2A H 0.3724 0.1513 0.8288 0.073 Uiso 1 1 calc R . .
H2B H 0.4689 0.1735 0.9421 0.073 Uiso 1 1 calc R . .
H2C H 0.3689 0.0933 0.9377 0.073 Uiso 1 1 calc R . .
C3 C 0.4600(3) -0.02465(17) 0.8093(2) 0.0559(8) Uani 1 1 d . . .
H3A H 0.4139 -0.0538 0.8619 0.067 Uiso 1 1 calc R . .
H3B H 0.5255 -0.0651 0.7909 0.067 Uiso 1 1 calc R . .
H3C H 0.3992 -0.0093 0.7415 0.067 Uiso 1 1 calc R . .
C4 C 0.6891(3) 0.21893(16) 0.8432(2) 0.0425(7) Uani 1 1 d . . .
H4 H 0.6143 0.2541 0.8590 0.051 Uiso 1 1 calc R . .
C5 C 0.7773(3) 0.19713(19) 0.9558(2) 0.0695(10) Uani 1 1 d . . .
H5A H 0.8506 0.1617 0.9425 0.083 Uiso 1 1 calc R . .
H5B H 0.7286 0.1633 1.0025 0.083 Uiso 1 1 calc R . .
H5C H 0.8082 0.2526 0.9934 0.083 Uiso 1 1 calc R . .
C6 C 0.7608(3) 0.27649(17) 0.7698(2) 0.0568(8) Uani 1 1 d . . .
H6A H 0.7948 0.3299 0.8109 0.068 Uiso 1 1 calc R . .
H6B H 0.7013 0.2940 0.7022 0.068 Uiso 1 1 calc R . .
H6C H 0.8319 0.2422 0.7497 0.068 Uiso 1 1 calc R . .
C7 C 0.7724(2) -0.12787(16) 0.6906(2) 0.0433(7) Uani 1 1 d . . .
H7 H 0.6786 -0.1342 0.6600 0.052 Uiso 1 1 calc R . .
C8 C 0.7909(3) -0.16090(18) 0.8132(2) 0.0694(10) Uani 1 1 d . . .
H8A H 0.7388 -0.2144 0.8169 0.083 Uiso 1 1 calc R . .
H8B H 0.7637 -0.1142 0.8597 0.083 Uiso 1 1 calc R . .
H8C H 0.8816 -0.1749 0.8401 0.083 Uiso 1 1 calc R . .
C9 C 0.8422(3) -0.18872(17) 0.6170(2) 0.0624(9) Uani 1 1 d . . .
H9A H 0.9351 -0.1863 0.6443 0.075 Uiso 1 1 calc R . .
H9B H 0.8231 -0.1679 0.5399 0.075 Uiso 1 1 calc R . .
H9C H 0.8123 -0.2501 0.6207 0.075 Uiso 1 1 calc R . .
C10 C 0.9874(2) 0.00822(18) 0.7087(2) 0.0460(7) Uani 1 1 d . . .
H10 H 1.0259 -0.0349 0.6619 0.055 Uiso 1 1 calc R . .
C11 C 1.0464(3) -0.0115(2) 0.8312(3) 0.0944(12) Uani 1 1 d . . .
H11A H 1.1388 0.0006 0.8439 0.113 Uiso 1 1 calc R . .
H11B H 1.0320 -0.0741 0.8476 0.113 Uiso 1 1 calc R . .
H11C H 1.0056 0.0265 0.8797 0.113 Uiso 1 1 calc R . .
C12 C 1.0264(3) 0.10244(19) 0.6775(2) 0.0669(9) Uani 1 1 d . . .
H12A H 0.9935 0.1464 0.7244 0.080 Uiso 1 1 calc R . .
H12B H 0.9902 0.1142 0.5993 0.080 Uiso 1 1 calc R . .
H12C H 1.1202 0.1066 0.6890 0.080 Uiso 1 1 calc R . .

loop_
_atom_site_aniso_label
_atom_site_aniso_U_11
_atom_site_aniso_U_22
_atom_site_aniso_U_33
_atom_site_aniso_U_23
_atom_site_aniso_U_13
_atom_site_aniso_U_12
Se1 0.0402(2) 0.0485(3) 0.0295(2) 0.00262(18) 0.00312(17) 0.0050(2)
Se2 0.05147(18) 0.04443(18) 0.03560(16) -0.00144(13) -0.00031(13) 0.01265(15)
Se3 0.04439(17) 0.0585(2) 0.03530(16) 0.00353(14) 0.01092(13) 0.00427(15)
P1 0.0373(4) 0.0362(4) 0.0300(4) -0.0027(3) 0.0060(3) 0.0017(3)
P2 0.0328(4) 0.0344(4) 0.0350(4) 0.0002(3) 0.0051(3) 0.0034(3)
N1 0.0395(13) 0.0437(14) 0.0297(12) -0.0016(10) 0.0046(10) 0.0084(11)
C1 0.0434(17) 0.0480(18) 0.0290(15) 0.0031(13) 0.0089(13) 0.0000(14)
C2 0.057(2) 0.071(2) 0.062(2) -0.0028(17) 0.0306(17) 0.0036(17)
C3 0.061(2) 0.064(2) 0.0468(19) -0.0019(16) 0.0192(15) -0.0172(17)
C4 0.0493(18) 0.0375(17) 0.0415(18) -0.0088(13) 0.0102(14) 0.0003(14)
C5 0.093(3) 0.059(2) 0.048(2) -0.0068(16) -0.0086(18) -0.0167(19)
C6 0.070(2) 0.0418(19) 0.059(2) -0.0085(15) 0.0136(17) -0.0077(16)
C7 0.0385(17) 0.0354(17) 0.0573(19) 0.0011(14) 0.0118(14) 0.0010(13)
C8 0.090(3) 0.047(2) 0.071(2) 0.0246(17) 0.0168(19) 0.0027(18)
C9 0.066(2) 0.0379(18) 0.084(2) -0.0071(16) 0.0158(18) -0.0007(16)
C10 0.0355(16) 0.0468(19) 0.0554(19) -0.0039(15) 0.0074(14) 0.0029(14)
C11 0.048(2) 0.140(4) 0.085(3) 0.022(2) -0.0148(19) -0.006(2)
C12 0.048(2) 0.058(2) 0.096(3) -0.0131(19) 0.0142(18) -0.0084(16)

loop_
_atom_type_symbol
_atom_type_description
_atom_type_scat_dispersion_real
_atom_type_scat_dispersion_imag
_atom_type_scat_source
C C 0.0033 0.0016 'International Tables Vol C Tables 4.2.6.8 and 6.1.1.4'
H H 0.0000 0.0000 'International Tables Vol C Tables 4.2.6.8 and 6.1.1.4'
N N 0.0061 0.0033 'International Tables Vol C Tables 4.2.6.8 and 6.1.1.4'
P P 0.1023 0.0942 'International Tables Vol C Tables 4.2.6.8 and 6.1.1.4'
Se Se -0.0929 2.2259 'International Tables Vol C Tables 4.2.6.8 and 6.1.1.4'

loop_
_geom_angle_atom_site_label_1
_geom_angle_atom_site_label_2
_geom_angle_atom_site_label_3
_geom_angle
_geom_angle_site_symmetry_1
_geom_angle_site_symmetry_3
_geom_angle_publ_flag
Se3 Se1 Se3 180.0 3_656 . ?
Se3 Se1 Se2 88.751(9) 3_656 3_656 ?
Se3 Se1 Se2 91.249(9) . 3_656 ?
Se3 Se1 Se2 91.249(9) 3_656 . ?
Se3 Se1 Se2 88.751(9) . . ?
Se2 Se1 Se2 180.0 3_656 . ?
P1 Se2 Se1 98.39(2) . . ?
P2 Se3 Se1 93.090(19) . . ?
N1 P1 C1 107.98(11) . . ?
N1 P1 C4 108.73(12) . . ?
C1 P1 C4 105.84(11) . . ?
N1 P1 Se2 118.57(7) . . ?
C1 P1 Se2 108.08(9) . . ?
C4 P1 Se2 106.95(9) . . ?
N1 P2 C10 109.14(12) . . ?
N1 P2 C7 108.91(11) . . ?
C10 P2 C7 109.07(12) . . ?
N1 P2 Se3 116.76(8) . . ?
C10 P2 Se3 105.74(9) . . ?
C7 P2 Se3 107.00(9) . . ?
P1 N1 P2 142.00(13) . . ?
C2 C1 C3 111.0(2) . . ?
C2 C1 P1 112.51(18) . . ?
C3 C1 P1 111.54(17) . . ?
C6 C4 C5 110.8(2) . . ?
C6 C4 P1 111.49(17) . . ?
C5 C4 P1 110.49(18) . . ?
C8 C7 C9 112.3(2) . . ?
C8 C7 P2 114.03(18) . . ?
C9 C7 P2 112.43(18) . . ?
C12 C10 C11 109.8(2) . . ?
C12 C10 P2 111.61(18) . . ?
C11 C10 P2 113.28(19) . . ?

loop_
_geom_bond_atom_site_label_1
_geom_bond_atom_site_label_2
_geom_bond_distance
_geom_bond_site_symmetry_2
_geom_bond_publ_flag
Se1 Se3 2.6399(4) 3_656 ?
Se1 Se3 2.6399(4) . ?
Se1 Se2 2.6589(3) 3_656 ?
Se1 Se2 2.6589(3) . ?
Se2 P1 2.1881(7) . ?
Se3 P2 2.1809(7) . ?
P1 N1 1.5827(19) . ?
P1 C1 1.830(2) . ?
P1 C4 1.826(2) . ?
P2 N1 1.5836(19) . ?
P2 C10 1.823(2) . ?
P2 C7 1.832(2) . ?
C1 C2 1.520(3) . ?
C1 C3 1.514(3) . ?
C4 C6 1.513(3) . ?
C4 C5 1.520(3) . ?
C7 C8 1.528(3) . ?
C7 C9 1.530(3) . ?
C10 C12 1.511(3) . ?
C10 C11 1.512(3) . ?
